data_1569247
loop_
_publ_author_name
'Reichl, Stephan'
'Riedlberger, Felix'
'Piesch, Martin'
'Bal&#xe1;zs, G&#xe1;bor'
'Seidl, Michael'
'Scheer, Manfred'

_publ_section_title
;
 Controlled introduction of functional groups at one P atom in
 [Cp*Fe(<i>&#x3b7;</i><sup>5</sup>-P<sub>5</sub>)] and release of
 functionalised phosphines.
;
_journal_issue 26
_journal_name_full 'Chemical science'
_journal_page_first 7285
_journal_page_last 7290
_journal_paper_doi 10.1039/d3sc01488f
_journal_volume 14
_journal_year 2023
_chemical_formula_moiety 'C31 H54 Fe2 P10, 0.75[C6H14], 0.5[CH2Cl2]'
_chemical_formula_sum 'C40.5 H76 Cl Fe2 P10'
_chemical_formula_weight 1019.86
_space_group_crystal_system monoclinic
_space_group_IT_number 14
_space_group_name_Hall '-P 2ybc'
_space_group_name_H-M_alt 'P 1 21/c 1'
_atom_sites_solution_hydrogens geom
_atom_sites_solution_primary dual
_audit_creation_date 2020-02-27
_audit_creation_method
;
Olex2 1.3-alpha
(compiled 2020.02.04 svn.rd84adfe8 for OlexSys, GUI svn.r6032)
;
_audit_update_record
;
2020-11-02 deposited with the CCDC.	2023-05-30 downloaded from the CCDC.
;
_cell_angle_alpha 90
_cell_angle_beta 101.4490(10)
_cell_angle_gamma 90
_cell_formula_units_Z 4
_cell_length_a 15.5101(3)
_cell_length_b 12.8109(2)
_cell_length_c 24.2981(3)
_cell_measurement_reflns_used 18371
_cell_measurement_temperature 123(1)
_cell_measurement_theta_max 33.4500
_cell_measurement_theta_min 3.7920
_cell_volume 4731.92(13)
_computing_cell_refinement 'CrysAlisPro 1.171.41.48a (Rigaku OD, 2019)'
_computing_data_collection 'CrysAlisPro 1.171.41.48a (Rigaku OD, 2019)'
_computing_data_reduction 'CrysAlisPro 1.171.41.48a (Rigaku OD, 2019)'
_computing_molecular_graphics 'Olex2 1.3-alpha (Dolomanov et al., 2009)'
_computing_publication_material 'Olex2 1.3-alpha (Dolomanov et al., 2009)'
_computing_structure_refinement 'SHELXL 2018/3 (Sheldrick, 2015)'
_computing_structure_solution 'SHELXT  (Sheldrick, 2015)'
_diffrn_ambient_temperature 123(1)
_diffrn_detector 'CCD plate'
_diffrn_detector_area_resol_mean 10.5096
_diffrn_detector_type AtlasS2
_diffrn_measured_fraction_theta_full 0.998
_diffrn_measured_fraction_theta_max 0.927
_diffrn_measurement_details
;
List of Runs (angles in degrees, time in seconds):

  # Type    Start    End  Width  t~exp~   \w     \q     \k     \f   Frames
#--------------------------------------------------------------------------
  1  \w   -107.00  10.00   0.25   20.00    --  -24.98 -77.00-180.00  468
  2  \w     57.00 118.00   0.25   20.00    --   26.85 178.00-150.00  244
  3  \w     -4.00 103.00   0.25   20.00    --   26.85  57.00  30.00  428
  4  \w     -5.00  29.00   0.25   20.00    --  -24.98  19.00 120.00  136
  5  \w    -22.00  53.00   0.25   20.00    --  -24.98  38.00 -60.00  300
;
_diffrn_measurement_device 'four-circle diffractometer'
_diffrn_measurement_device_type 'Xcalibur, AtlasS2, Gemini ultra'
_diffrn_measurement_method '\w scans'
_diffrn_orient_matrix_type 'CrysAlisPro convention (1999,Acta A55,543-557)'
_diffrn_orient_matrix_UB_11 -0.0344690000
_diffrn_orient_matrix_UB_12 -0.0339194000
_diffrn_orient_matrix_UB_13 -0.0125212000
_diffrn_orient_matrix_UB_21 -0.0210508000
_diffrn_orient_matrix_UB_22 0.0420367000
_diffrn_orient_matrix_UB_23 -0.0163951000
_diffrn_orient_matrix_UB_31 0.0232866000
_diffrn_orient_matrix_UB_32 -0.0122097000
_diffrn_orient_matrix_UB_33 -0.0215098000
_diffrn_radiation_monochromator graphite
_diffrn_radiation_probe x-ray
_diffrn_radiation_type 'Mo K\a'
_diffrn_radiation_wavelength 0.71073
_diffrn_reflns_av_R_equivalents 0.0309
_diffrn_reflns_av_unetI/netI 0.0370
_diffrn_reflns_Laue_measured_fraction_full 0.998
_diffrn_reflns_Laue_measured_fraction_max 0.927
_diffrn_reflns_limit_h_max 21
_diffrn_reflns_limit_h_min -23
_diffrn_reflns_limit_k_max 20
_diffrn_reflns_limit_k_min -19
_diffrn_reflns_limit_l_max 36
_diffrn_reflns_limit_l_min -38
_diffrn_reflns_number 55081
_diffrn_reflns_point_group_measured_fraction_full 0.998
_diffrn_reflns_point_group_measured_fraction_max 0.927
_diffrn_reflns_theta_full 25.242
_diffrn_reflns_theta_max 34.549
_diffrn_reflns_theta_min 3.370
_diffrn_source 'fine-focus sealed X-ray tube'
_diffrn_source_type 'Enhance (Mo) X-ray Source'
_exptl_absorpt_coefficient_mu 1.037
_exptl_absorpt_correction_T_max 0.809
_exptl_absorpt_correction_T_min 0.740
_exptl_absorpt_correction_type analytical
_exptl_absorpt_process_details
;
CrysAlisPro 1.171.41.48a (Rigaku Oxford Diffraction, 2019)
Analytical numeric absorption correction using a multifaceted crystal
			model based on expressions derived by R.C. Clark & J.S. Reid.
(Clark, R. C. & Reid, J. S. (1995). Acta Cryst. A51, 887-897)
Empirical absorption correction using spherical harmonics,
 implemented in SCALE3 ABSPACK scaling algorithm.
;
_exptl_crystal_colour 'dark green'
_exptl_crystal_colour_modifier dark
_exptl_crystal_colour_primary green
_exptl_crystal_density_diffrn 1.432
_exptl_crystal_description block
_exptl_crystal_F_000 2152
_exptl_crystal_size_max 0.575
_exptl_crystal_size_mid 0.317
_exptl_crystal_size_min 0.288
_refine_diff_density_max 1.098
_refine_diff_density_min -0.448
_refine_diff_density_rms 0.075
_refine_ls_extinction_method none
_refine_ls_goodness_of_fit_ref 1.026
_refine_ls_hydrogen_treatment constr
_refine_ls_matrix_type full
_refine_ls_number_parameters 525
_refine_ls_number_reflns 18675
_refine_ls_number_restraints 126
_refine_ls_restrained_S_all 1.024
_refine_ls_R_factor_all 0.0687
_refine_ls_R_factor_gt 0.0458
_refine_ls_shift/su_max 0.001
_refine_ls_shift/su_mean 0.000
_refine_ls_structure_factor_coef Fsqd
_refine_ls_weighting_details 'w=1/[\s^2^(Fo^2^)+(0.0551P)^2^+2.8549P] where P=(Fo^2^+2Fc^2^)/3'
_refine_ls_weighting_scheme calc
_refine_ls_wR_factor_gt 0.1141
_refine_ls_wR_factor_ref 0.1252
_reflns_Friedel_coverage 0.000
_reflns_number_gt 13489
_reflns_number_total 18675
_reflns_threshold_expression 'I > 2\s(I)'
_cod_data_source_file d3sc01488f2.cif
_cod_data_source_block abs_det_ana_CCDC1
_cod_depositor_comments 'Adding full bibliography for 1569243--1569247.cif.'
_cod_original_formula_sum 'C40.50 H76 Cl Fe2 P10'
_cod_database_code 1569247
_shelx_shelxl_version_number 2018/3
_chemical_oxdiff_formula (C20H30Fe2P10C8H18C3H6C6h14)4
_shelx_space_group_comment
;
The symmetry employed for this shelxl refinement is uniquely defined
by the following loop, which should always be used as a source of
symmetry information in preference to the above space-group names.
They are only intended as comments.
;
_shelx_estimated_absorpt_t_max 0.754
_shelx_estimated_absorpt_t_min 0.587
_reflns_odcompleteness_completeness 99.71
_reflns_odcompleteness_iscentric 1
_reflns_odcompleteness_theta 32.50
_olex2_refinement_description
;
1. Fixed Uiso
 At 1.2 times of:
  All C(H,H) groups, All C(H,H,H,H) groups
 At 1.5 times of:
  All C(H,H,H) groups
2. Uiso/Uaniso restraints and constraints
C26B \\sim C27 \\sim C25B: within 1.7A with sigma of 0.01 and sigma for
terminal atoms of 0.01 within 1.7A
C21A \\sim C22A \\sim C23A \\sim C24A \\sim C21B \\sim C24B \\sim C22B \\sim
C23B: within 1.7A with sigma of 0.02 and sigma for terminal atoms of 0.02
within 1.7A
P4B \\sim P3B \\sim P3A \\sim P2A: within 2.5A with sigma of 0.01 and sigma for
terminal atoms of 0.02 within 2.5A
3. Others
 Sof(Fe2B)=1-FVAR(1)
 Sof(Fe2A)=FVAR(1)
 Fixed Sof: Fe1A(0.92) P1A(0.92) P2A(0.92) P3A(0.92) P5A(0.92) P4A(0.92)
 H27A(0.92) H27B(0.92) H27C(0.08) H27D(0.08) C25A(0.92) H25A(0.92) H25B(0.92)
 C26A(0.92) H26A(0.92) H26B(0.92) C21A(0.92) C22A(0.92) H22A(0.92) H22B(0.92)
 H22C(0.92) C23A(0.92) H23A(0.92) H23B(0.92) H23C(0.92) C24A(0.92) H24A(0.92)
 H24B(0.92) H24C(0.92) P1B(0.08) P2B(0.08) C21B(0.08) C24B(0.08) H24D(0.08)
 H24E(0.08) H24F(0.08) C22B(0.08) H22D(0.08) H22E(0.08) H22F(0.08) C23B(0.08)
 H23D(0.08) H23E(0.08) H23F(0.08) P5B(0.08) P4B(0.08) P3B(0.08) Fe1B(0.08)
 C26B(0.08) H26C(0.08) H26D(0.08) C25B(0.08) H25C(0.08) H25D(0.08)
4.a Secondary CH2 refined with riding coordinates:
 C27(H27A,H27B), C27(H27C,H27D), C25A(H25A,H25B), C26A(H26A,H26B), C26B(H26C,
 H26D), C25B(H25C,H25D)
4.b Idealised Me refined as rotating group:
 C8(H8A,H8B,H8C), C7(H7A,H7B,H7C), C16(H16A,H16B,H16C), C6(H6A,H6B,H6C),
 C10(H10A,H10B,H10C), C9(H9A,H9B,H9C), C19(H19A,H19B,H19C), C20(H20A,H20B,H20C),
  C30(H30A,H30B,H30C), C22A(H22A,H22B,H22C), C23A(H23A,H23B,H23C), C24A(H24A,
 H24B,H24C), C17(H17A,H17B,H17C), C29(H29A,H29B,H29C), C18(H18A,H18B,H18C),
 C31(H31A,H31B,H31C), C24B(H24D,H24E,H24F), C22B(H22D,H22E,H22F), C23B(H23D,
 H23E,H23F)
;
_smtbx_masks_void_probe_radius 1.2
_smtbx_masks_void_truncation_radius 1.2
_olex2_submission_special_instructions 'No special instructions were received'
_oxdiff_exptl_absorpt_empirical_details
;
Empirical correction (ABSPACK) includes:
- Absorption correction using spherical harmonics
- Frame scaling
;
_oxdiff_exptl_absorpt_empirical_full_max 1.353
_oxdiff_exptl_absorpt_empirical_full_min 0.709

loop_
_space_group_symop_operation_xyz
'x, y, z'
'-x, y+1/2, -z+1/2'
'-x, -y, -z'
'x, -y-1/2, z-1/2'

loop_
_atom_site_label
_atom_site_type_symbol
_atom_site_fract_x
_atom_site_fract_y
_atom_site_fract_z
_atom_site_U_iso_or_equiv
_atom_site_adp_type
_atom_site_occupancy
_atom_site_site_symmetry_order
_atom_site_calc_flag
_atom_site_refinement_flags_posn
_atom_site_refinement_flags_adp
_atom_site_refinement_flags_occupancy
_atom_site_disorder_assembly
_atom_site_disorder_group
Fe1A Fe 0.29758(6) 0.41643(5) 0.19378(3) 0.02469(12) Uani 0.92 1 d . . P A 1
Fe2A Fe 0.79007(11) 0.3638(3) 0.50106(7) 0.0234(3) Uani 0.86(2) 1 d . . P B 1
P6A P 0.59279(3) 0.32507(4) 0.46266(2) 0.02691(10) Uani 1 1 d . . . . .
P1A P 0.49600(3) 0.44066(4) 0.23521(2) 0.02358(10) Uani 0.92 1 d . . P A 1
P7A P 0.66400(4) 0.40295(4) 0.53619(2) 0.03000(10) Uani 1 1 d . . . . .
P2A P 0.40092(5) 0.54808(5) 0.19009(3) 0.02650(13) Uani 0.92 1 d . U P A 1
P10A P 0.70321(4) 0.26087(4) 0.43288(2) 0.03072(11) Uani 1 1 d . . . . .
P3A P 0.35433(11) 0.46084(11) 0.11486(7) 0.0341(3) Uani 0.92 1 d . U P A 1
P9A P 0.77179(4) 0.18514(5) 0.50709(3) 0.03796(12) Uani 1 1 d . . . . .
P8A P 0.74648(4) 0.27896(5) 0.57551(2) 0.03715(12) Uani 1 1 d . . . . .
P5A P 0.41393(4) 0.30474(4) 0.22972(2) 0.03052(11) Uani 0.92 1 d . . P A 1
P4A P 0.36413(6) 0.30005(7) 0.14097(4) 0.03660(19) Uani 0.92 1 d . . P A 1
C2 C 0.21992(13) 0.37765(15) 0.25288(8) 0.0291(4) Uani 1 1 d . . . . .
C3 C 0.18464(13) 0.33162(16) 0.19979(8) 0.0297(4) Uani 1 1 d . . . . .
C14 C 0.86300(15) 0.49320(16) 0.53450(8) 0.0336(4) Uani 1 1 d . . . . .
C11 C 0.86361(15) 0.43083(18) 0.44556(9) 0.0359(4) Uani 1 1 d . . . . .
C27 C 0.55015(14) 0.43072(17) 0.41288(8) 0.0332(4) Uani 1 1 d . U . . .
H27A H 0.487828 0.444143 0.414446 0.040 Uiso 0.92 1 calc R U P C 1
H27B H 0.583754 0.495438 0.424481 0.040 Uiso 0.92 1 calc R U P C 1
H27C H 0.509906 0.474298 0.430098 0.040 Uiso 0.08 1 calc R U P D 2
H27D H 0.600326 0.475413 0.408300 0.040 Uiso 0.08 1 calc R U P D 2
C13 C 0.91775(14) 0.40345(18) 0.53929(10) 0.0382(5) Uani 1 1 d . . . . .
C1 C 0.22121(15) 0.48760(16) 0.24608(8) 0.0336(4) Uani 1 1 d . . . . .
C15 C 0.82782(14) 0.51047(17) 0.47574(8) 0.0334(4) Uani 1 1 d . . . . .
C4 C 0.16432(13) 0.41384(17) 0.15924(8) 0.0316(4) Uani 1 1 d . . . . .
C25A C 0.50968(16) 0.48305(17) 0.30910(8) 0.0296(4) Uani 0.92 1 d . . P A 1
H25A H 0.543235 0.549276 0.313817 0.035 Uiso 0.92 1 calc R U P A 1
H25B H 0.450872 0.497305 0.317455 0.035 Uiso 0.92 1 calc R U P A 1
C12 C 0.91852(15) 0.36581(18) 0.48451(10) 0.0389(5) Uani 1 1 d . . . . .
C5 C 0.18630(14) 0.51014(17) 0.18800(9) 0.0340(4) Uani 1 1 d . . . . .
C28 C 0.49702(14) 0.24012(17) 0.46869(9) 0.0340(4) Uani 1 1 d . . . . .
C8 C 0.16822(16) 0.21747(18) 0.18975(10) 0.0399(5) Uani 1 1 d . . . . .
H8A H 0.169261 0.201056 0.150497 0.060 Uiso 1 1 calc R U . . .
H8B H 0.110574 0.199222 0.197732 0.060 Uiso 1 1 calc R U . . .
H8C H 0.214064 0.177359 0.214449 0.060 Uiso 1 1 calc R U . . .
C7 C 0.24452(17) 0.31922(19) 0.30725(9) 0.0401(5) Uani 1 1 d . . . . .
H7A H 0.273828 0.253806 0.300924 0.060 Uiso 1 1 calc R U . . .
H7B H 0.191335 0.303740 0.321795 0.060 Uiso 1 1 calc R U . . .
H7C H 0.284463 0.361963 0.334548 0.060 Uiso 1 1 calc R U . . .
C26A C 0.55684(19) 0.4039(2) 0.35166(9) 0.0412(6) Uani 0.92 1 d . . P A 1
H26A H 0.619657 0.400950 0.348974 0.049 Uiso 0.92 1 calc R U P A 1
H26B H 0.531145 0.333898 0.342085 0.049 Uiso 0.92 1 calc R U P A 1
C16 C 0.84986(19) 0.4212(2) 0.38278(10) 0.0512(6) Uani 1 1 d . . . . .
H16A H 0.843307 0.347435 0.372136 0.077 Uiso 1 1 calc R U . . .
H16B H 0.900680 0.450589 0.369833 0.077 Uiso 1 1 calc R U . . .
H16C H 0.796611 0.459384 0.365441 0.077 Uiso 1 1 calc R U . . .
C6 C 0.2470(2) 0.56738(19) 0.29148(10) 0.0489(6) Uani 1 1 d . . . . .
H6A H 0.286499 0.535417 0.323535 0.073 Uiso 1 1 calc R U . . .
H6B H 0.194181 0.593317 0.303460 0.073 Uiso 1 1 calc R U . . .
H6C H 0.277115 0.625581 0.277140 0.073 Uiso 1 1 calc R U . . .
C10 C 0.17052(19) 0.61699(19) 0.16272(12) 0.0483(6) Uani 1 1 d . . . . .
H10A H 0.217722 0.664018 0.180530 0.073 Uiso 1 1 calc R U . . .
H10B H 0.113896 0.643542 0.168797 0.073 Uiso 1 1 calc R U . . .
H10C H 0.169646 0.613190 0.122333 0.073 Uiso 1 1 calc R U . . .
C21A C 0.60767(14) 0.42879(16) 0.21708(9) 0.0284(4) Uani 0.92 1 d . U P A 1
C9 C 0.12240(16) 0.4005(2) 0.09836(9) 0.0438(5) Uani 1 1 d . . . . .
H9A H 0.142358 0.456375 0.076316 0.066 Uiso 1 1 calc R U . . .
H9B H 0.058268 0.403825 0.093991 0.066 Uiso 1 1 calc R U . . .
H9C H 0.139220 0.332724 0.085074 0.066 Uiso 1 1 calc R U . . .
C19 C 0.8467(2) 0.5608(2) 0.58201(10) 0.0501(6) Uani 1 1 d . . . . .
H19A H 0.789312 0.595088 0.571144 0.075 Uiso 1 1 calc R U . . .
H19B H 0.892910 0.613853 0.590529 0.075 Uiso 1 1 calc R U . . .
H19C H 0.847091 0.517515 0.615321 0.075 Uiso 1 1 calc R U . . .
C20 C 0.77119(18) 0.5992(2) 0.45109(11) 0.0470(6) Uani 1 1 d . . . . .
H20A H 0.736644 0.578714 0.414429 0.071 Uiso 1 1 calc R U . . .
H20B H 0.808241 0.659284 0.446457 0.071 Uiso 1 1 calc R U . . .
H20C H 0.731387 0.618173 0.476167 0.071 Uiso 1 1 calc R U . . .
C30 C 0.5323(2) 0.1417(2) 0.50117(13) 0.0547(7) Uani 1 1 d . . . . .
H30A H 0.564366 0.161210 0.538673 0.082 Uiso 1 1 calc R U . . .
H30B H 0.572015 0.105028 0.481012 0.082 Uiso 1 1 calc R U . . .
H30C H 0.483059 0.095872 0.504630 0.082 Uiso 1 1 calc R U . . .
C22A C 0.65327(19) 0.3302(2) 0.24287(13) 0.0445(6) Uani 0.92 1 d . U P A 1
H22A H 0.705727 0.317257 0.227078 0.067 Uiso 0.92 1 calc R U P A 1
H22B H 0.612927 0.270834 0.234505 0.067 Uiso 0.92 1 calc R U P A 1
H22C H 0.670554 0.338902 0.283641 0.067 Uiso 0.92 1 calc R U P A 1
C23A C 0.66059(17) 0.5262(2) 0.23629(13) 0.0458(6) Uani 0.92 1 d . U P A 1
H23A H 0.673554 0.528977 0.277410 0.069 Uiso 0.92 1 calc R U P A 1
H23B H 0.626645 0.588013 0.221389 0.069 Uiso 0.92 1 calc R U P A 1
H23C H 0.715811 0.524483 0.222487 0.069 Uiso 0.92 1 calc R U P A 1
C24A C 0.5940(2) 0.4195(3) 0.15246(12) 0.0438(6) Uani 0.92 1 d . U P A 1
H24A H 0.561736 0.480628 0.134985 0.066 Uiso 0.92 1 calc R U P A 1
H24B H 0.560248 0.356121 0.140063 0.066 Uiso 0.92 1 calc R U P A 1
H24C H 0.651327 0.415701 0.141392 0.066 Uiso 0.92 1 calc R U P A 1
C17 C 0.97357(18) 0.2752(2) 0.47180(14) 0.0571(7) Uani 1 1 d . . . . .
H17A H 1.034838 0.297730 0.475465 0.086 Uiso 1 1 calc R U . . .
H17B H 0.951246 0.250797 0.433400 0.086 Uiso 1 1 calc R U . . .
H17C H 0.970385 0.218353 0.498290 0.086 Uiso 1 1 calc R U . . .
C29 C 0.4374(2) 0.3009(2) 0.49973(13) 0.0544(7) Uani 1 1 d . . . . .
H29A H 0.389013 0.255946 0.505799 0.082 Uiso 1 1 calc R U . . .
H29B H 0.413450 0.361724 0.477371 0.082 Uiso 1 1 calc R U . . .
H29C H 0.471267 0.324226 0.536064 0.082 Uiso 1 1 calc R U . . .
C18 C 0.97071(19) 0.3598(2) 0.59336(12) 0.0577(7) Uani 1 1 d . . . . .
H18A H 0.967622 0.283360 0.592388 0.087 Uiso 1 1 calc R U . . .
H18B H 0.946672 0.385708 0.625148 0.087 Uiso 1 1 calc R U . . .
H18C H 1.032154 0.381898 0.597589 0.087 Uiso 1 1 calc R U . . .
C31 C 0.44833(19) 0.2080(3) 0.41010(12) 0.0589(8) Uani 1 1 d . . . . .
H31A H 0.401606 0.158327 0.413481 0.088 Uiso 1 1 calc R U . . .
H31B H 0.489745 0.175152 0.389741 0.088 Uiso 1 1 calc R U . . .
H31C H 0.422448 0.269910 0.389536 0.088 Uiso 1 1 calc R U . . .
P1B P 0.4828(5) 0.3291(5) 0.2260(2) 0.0308(13) Uani 0.08 1 d . . P A 2
P2B P 0.4249(4) 0.4646(4) 0.2508(2) 0.0232(10) Uani 0.08 1 d . . P A 2
C21B C 0.5976(19) 0.358(2) 0.2057(13) 0.040(4) Uani 0.08 1 d . U P A 2
C24B C 0.609(2) 0.265(3) 0.1711(11) 0.043(6) Uani 0.08 1 d . U P A 2
H24D H 0.623461 0.204464 0.195624 0.064 Uiso 0.08 1 calc R U P A 2
H24E H 0.656171 0.278272 0.150730 0.064 Uiso 0.08 1 calc R U P A 2
H24F H 0.553773 0.252031 0.144272 0.064 Uiso 0.08 1 calc R U P A 2
C22B C 0.665(2) 0.365(2) 0.2636(11) 0.035(4) Uani 0.08 1 d . U P A 2
H22D H 0.660060 0.433597 0.280756 0.052 Uiso 0.08 1 calc R U P A 2
H22E H 0.725205 0.356421 0.257055 0.052 Uiso 0.08 1 calc R U P A 2
H22F H 0.652484 0.310163 0.288746 0.052 Uiso 0.08 1 calc R U P A 2
C23B C 0.599(2) 0.444(3) 0.1735(15) 0.036(5) Uani 0.08 1 d . U P A 2
H23D H 0.541691 0.451333 0.147557 0.054 Uiso 0.08 1 calc R U P A 2
H23E H 0.645428 0.438024 0.151948 0.054 Uiso 0.08 1 calc R U P A 2
H23F H 0.609063 0.506397 0.197548 0.054 Uiso 0.08 1 calc R U P A 2
P5B P 0.3707(7) 0.3308(7) 0.1537(4) 0.0311(17) Uani 0.08 1 d . . P A 2
P4B P 0.3475(15) 0.4845(12) 0.1195(7) 0.031(2) Uani 0.08 1 d . U P A 2
P3B P 0.3869(6) 0.5878(7) 0.1914(3) 0.0327(16) Uani 0.08 1 d . U P A 2
Fe1B Fe 0.2929(7) 0.4445(5) 0.1999(3) 0.0255(14) Uani 0.08 1 d . . P A 2
Fe2B Fe 0.7857(9) 0.3851(17) 0.4994(5) 0.0334(16) Uani 0.14(2) 1 d . . P B 2
C26B C 0.5024(16) 0.3986(19) 0.3557(8) 0.025(3) Uani 0.08 1 d . U P A 2
H26C H 0.450616 0.355041 0.358315 0.030 Uiso 0.08 1 calc R U P A 2
H26D H 0.541615 0.358371 0.335992 0.030 Uiso 0.08 1 calc R U P A 2
C25B C 0.4717(17) 0.508(2) 0.3225(9) 0.028(4) Uani 0.08 1 d . U P A 2
H25C H 0.522596 0.555002 0.323081 0.033 Uiso 0.08 1 calc R U P A 2
H25D H 0.427145 0.544729 0.339443 0.033 Uiso 0.08 1 calc R U P A 2

loop_
_atom_site_aniso_label
_atom_site_aniso_U_11
_atom_site_aniso_U_22
_atom_site_aniso_U_33
_atom_site_aniso_U_23
_atom_site_aniso_U_13
_atom_site_aniso_U_12
Fe1A 0.0277(2) 0.0246(3) 0.02118(19) -0.00274(18) 0.00349(13) -0.0051(2)
Fe2A 0.0275(3) 0.0202(6) 0.0208(3) 0.0010(3) 0.0005(2) 0.0029(3)
P6A 0.0316(2) 0.0279(2) 0.01975(19) -0.00113(16) 0.00167(17) 0.00127(18)
P1A 0.0277(2) 0.0200(2) 0.0213(2) 0.00020(16) 0.00070(17) -0.00232(17)
P7A 0.0354(3) 0.0319(2) 0.0212(2) -0.00311(17) 0.00207(18) 0.0024(2)
P2A 0.0300(3) 0.0234(3) 0.0246(3) 0.0028(3) 0.0019(2) -0.0019(2)
P10A 0.0347(3) 0.0312(2) 0.0262(2) -0.00506(18) 0.00600(19) 0.00048(19)
P3A 0.0327(4) 0.0483(8) 0.0204(3) -0.0011(4) 0.0025(3) -0.0054(5)
P9A 0.0420(3) 0.0290(3) 0.0413(3) 0.0047(2) 0.0044(2) 0.0069(2)
P8A 0.0424(3) 0.0414(3) 0.0244(2) 0.0079(2) -0.0012(2) 0.0017(2)
P5A 0.0326(3) 0.0215(2) 0.0364(3) 0.00149(19) 0.0044(2) -0.00496(19)
P4A 0.0359(4) 0.0363(5) 0.0376(4) -0.0181(3) 0.0074(3) -0.0086(3)
C2 0.0332(9) 0.0296(9) 0.0254(8) 0.0004(7) 0.0079(7) -0.0056(7)
C3 0.0285(9) 0.0298(9) 0.0300(9) -0.0012(7) 0.0039(7) -0.0051(7)
C14 0.0422(11) 0.0285(9) 0.0300(9) -0.0035(7) 0.0064(8) -0.0034(8)
C11 0.0361(10) 0.0408(11) 0.0323(9) -0.0071(8) 0.0107(8) -0.0100(8)
C27 0.0352(10) 0.0350(10) 0.0262(8) 0.0025(7) -0.0018(7) 0.0036(8)
C13 0.0306(10) 0.0363(11) 0.0425(11) -0.0001(8) -0.0057(8) -0.0027(8)
C1 0.0422(11) 0.0297(9) 0.0313(9) -0.0039(7) 0.0133(8) -0.0062(8)
C15 0.0368(10) 0.0320(9) 0.0313(9) 0.0050(7) 0.0062(8) 0.0010(8)
C4 0.0265(9) 0.0382(10) 0.0285(9) 0.0010(7) 0.0019(7) -0.0018(7)
C25A 0.0348(11) 0.0296(10) 0.0221(9) -0.0019(7) 0.0002(8) -0.0001(8)
C12 0.0335(10) 0.0354(11) 0.0473(12) -0.0061(9) 0.0068(9) -0.0014(8)
C5 0.0374(11) 0.0311(10) 0.0346(10) 0.0042(8) 0.0094(8) -0.0008(8)
C28 0.0337(10) 0.0348(10) 0.0339(9) -0.0024(8) 0.0079(8) -0.0019(8)
C8 0.0418(12) 0.0329(10) 0.0432(11) -0.0060(9) 0.0039(9) -0.0102(9)
C7 0.0501(13) 0.0439(12) 0.0278(9) 0.0044(8) 0.0110(9) -0.0017(10)
C26A 0.0497(15) 0.0481(14) 0.0230(10) 0.0014(9) 0.0009(10) 0.0132(12)
C16 0.0611(16) 0.0622(16) 0.0334(11) -0.0089(11) 0.0175(11) -0.0217(13)
C6 0.0720(18) 0.0357(11) 0.0434(12) -0.0140(10) 0.0221(12) -0.0154(11)
C10 0.0559(15) 0.0355(12) 0.0568(14) 0.0121(10) 0.0188(12) 0.0039(10)
C21A 0.0300(10) 0.0223(9) 0.0329(10) -0.0004(7) 0.0060(8) -0.0007(7)
C9 0.0357(11) 0.0588(15) 0.0317(10) 0.0013(10) -0.0058(8) -0.0019(10)
C19 0.0759(18) 0.0397(12) 0.0381(11) -0.0122(9) 0.0197(12) -0.0149(12)
C20 0.0516(14) 0.0395(12) 0.0517(14) 0.0177(10) 0.0146(11) 0.0073(10)
C30 0.0606(17) 0.0367(12) 0.0705(18) 0.0085(12) 0.0222(14) -0.0057(11)
C22A 0.0448(15) 0.0357(13) 0.0550(17) 0.0079(12) 0.0149(13) 0.0103(11)
C23A 0.0362(12) 0.0320(12) 0.0716(18) -0.0133(11) 0.0169(12) -0.0087(9)
C24A 0.0415(14) 0.0574(18) 0.0349(13) -0.0044(12) 0.0136(12) -0.0004(13)
C17 0.0402(13) 0.0459(14) 0.087(2) -0.0085(14) 0.0160(13) 0.0039(11)
C29 0.0577(16) 0.0435(13) 0.0722(18) -0.0109(12) 0.0377(14) -0.0044(12)
C18 0.0464(14) 0.0577(16) 0.0574(16) 0.0130(13) -0.0181(12) -0.0027(12)
C31 0.0500(15) 0.074(2) 0.0525(15) -0.0225(14) 0.0096(12) -0.0259(14)
P1B 0.036(3) 0.034(3) 0.022(3) 0.003(2) 0.005(2) 0.012(3)
P2B 0.033(3) 0.022(2) 0.014(2) -0.0010(17) 0.0013(19) -0.002(2)
C21B 0.039(7) 0.037(7) 0.047(7) 0.000(7) 0.015(7) 0.014(7)
C24B 0.043(12) 0.054(13) 0.033(11) 0.010(10) 0.010(9) 0.020(11)
C22B 0.043(9) 0.031(9) 0.030(8) -0.021(7) 0.007(8) -0.005(8)
C23B 0.023(8) 0.040(9) 0.045(10) -0.015(9) 0.006(9) 0.006(8)
P5B 0.037(4) 0.021(4) 0.034(5) -0.004(3) 0.004(3) 0.000(3)
P4B 0.043(4) 0.031(4) 0.015(4) 0.013(3) -0.005(3) 0.006(4)
P3B 0.042(4) 0.034(4) 0.018(3) 0.004(3) -0.004(2) 0.002(3)
Fe1B 0.030(2) 0.028(3) 0.013(2) 0.008(2) -0.0079(18) 0.001(3)
Fe2B 0.044(3) 0.021(4) 0.0294(17) 0.009(2) -0.0081(16) -0.004(2)
C26B 0.024(6) 0.035(7) 0.013(6) 0.011(5) -0.004(5) -0.008(6)
C25B 0.027(8) 0.037(9) 0.017(7) -0.004(7) -0.004(7) 0.003(7)

loop_
_atom_type_symbol
_atom_type_description
_atom_type_scat_dispersion_real
_atom_type_scat_dispersion_imag
_atom_type_scat_source
C C 0.0033 0.0016 'International Tables Vol C Tables 4.2.6.8 and 6.1.1.4'
Cl Cl 0.1484 0.1585 'International Tables Vol C Tables 4.2.6.8 and 6.1.1.4'
Fe Fe 0.3463 0.8444 'International Tables Vol C Tables 4.2.6.8 and 6.1.1.4'
H H 0.0000 0.0000 'International Tables Vol C Tables 4.2.6.8 and 6.1.1.4'
P P 0.1023 0.0942 'International Tables Vol C Tables 4.2.6.8 and 6.1.1.4'

loop_
_exptl_crystal_face_index_h
_exptl_crystal_face_index_k
_exptl_crystal_face_index_l
_exptl_crystal_face_perp_dist
11 -14 -17 0.1977
-2 -17 13 0.1466
-11 13 17 0.1902
1 17 -10 0.1656
1 -1 -34 0.2837
-20 4 -6 0.1199
-1 1 34 0.2606
21 -4 2 0.1401
-4 15 -16 0.1843
5 10 -28 0.2468
-3 -15 -17 0.1393
17 11 -11 0.2055
-1 6 32 0.2424
-21 -3 -1 0.1481
-5 13 23 0.1887
14 9 16 0.1702
5 15 -18 0.1757
5 17 -8 0.1496

loop_
_geom_angle_atom_site_label_1
_geom_angle_atom_site_label_2
_geom_angle_atom_site_label_3
_geom_angle
_geom_angle_site_symmetry_1
_geom_angle_site_symmetry_3
_geom_angle_publ_flag
P3A Fe1A P2A 54.55(4) . . ?
P3A Fe1A P4A 54.87(4) . . ?
P5A Fe1A P2A 88.37(4) . . ?
P5A Fe1A P3A 93.85(5) . . ?
P5A Fe1A P4A 54.61(3) . . ?
P4A Fe1A P2A 93.34(4) . . ?
C2 Fe1A P2A 133.15(6) . . ?
C2 Fe1A P3A 167.60(8) . . ?
C2 Fe1A P5A 96.00(6) . . ?
C2 Fe1A P4A 126.72(7) . . ?
C3 Fe1A P2A 165.17(7) . . ?
C3 Fe1A P3A 129.94(7) . . ?
C3 Fe1A P5A 104.58(6) . . ?
C3 Fe1A P4A 100.04(6) . . ?
C3 Fe1A C2 39.67(7) . . ?
C3 Fe1A C1 66.67(8) . . ?
C1 Fe1A P2A 100.51(6) . . ?
C1 Fe1A P3A 137.60(7) . . ?
C1 Fe1A P5A 121.67(7) . . ?
C1 Fe1A P4A 165.68(7) . . ?
C1 Fe1A C2 39.32(8) . . ?
C4 Fe1A P2A 129.20(7) . . ?
C4 Fe1A P3A 100.36(8) . . ?
C4 Fe1A P5A 141.04(7) . . ?
C4 Fe1A P4A 106.34(7) . . ?
C4 Fe1A C2 67.24(8) . . ?
C4 Fe1A C3 40.31(8) . . ?
C4 Fe1A C1 67.44(9) . . ?
C4 Fe1A C5 40.13(8) . . ?
C5 Fe1A P2A 98.43(7) . . ?
C5 Fe1A P3A 104.28(7) . . ?
C5 Fe1A P5A 161.33(7) . . ?
C5 Fe1A P4A 141.32(7) . . ?
C5 Fe1A C2 66.69(8) . . ?
C5 Fe1A C3 67.04(9) . . ?
C5 Fe1A C1 40.08(8) . . ?
P10A Fe2A P7A 88.49(6) . . ?
P9A Fe2A P7A 93.86(9) . . ?
P9A Fe2A P10A 54.81(7) . . ?
P9A Fe2A P8A 55.24(7) . . ?
P8A Fe2A P7A 54.71(4) . . ?
P8A Fe2A P10A 94.16(10) . . ?
C14 Fe2A P7A 96.65(11) . . ?
C14 Fe2A P10A 157.43(15) . . ?
C14 Fe2A P9A 145.87(13) . . ?
C14 Fe2A P8A 106.77(9) . . ?
C14 Fe2A C11 66.72(11) . . ?
C14 Fe2A C15 40.36(10) . . ?
C14 Fe2A C12 66.64(11) . . ?
C11 Fe2A P7A 137.90(17) . . ?
C11 Fe2A P10A 94.90(8) . . ?
C11 Fe2A P9A 122.05(11) . . ?
C11 Fe2A P8A 164.63(12) . . ?
C13 Fe2A P7A 125.21(11) . . ?
C13 Fe2A P10A 145.41(12) . . ?
C13 Fe2A P9A 109.36(14) . . ?
C13 Fe2A P8A 99.51(11) . . ?
C13 Fe2A C14 39.97(10) . . ?
C13 Fe2A C11 66.33(11) . . ?
C13 Fe2A C15 67.35(11) . . ?
C13 Fe2A C12 39.59(10) . . ?
C15 Fe2A P7A 102.55(13) . . ?
C15 Fe2A P10A 117.06(12) . . ?
C15 Fe2A P9A 161.76(9) . . ?
C15 Fe2A P8A 142.11(11) . . ?
C15 Fe2A C11 39.74(10) . . ?
C15 Fe2A C12 66.65(11) . . ?
C12 Fe2A P7A 163.12(14) . . ?
C12 Fe2A P10A 107.85(9) . . ?
C12 Fe2A P9A 99.00(12) . . ?
C12 Fe2A P8A 125.88(14) . . ?
C12 Fe2A C11 39.07(10) . . ?
P7A P6A P10A 98.34(3) . . ?
C27 P6A P7A 105.19(7) . . ?
C27 P6A P10A 105.37(7) . . ?
C27 P6A C28 106.91(10) . . ?
C28 P6A P7A 119.33(7) . . ?
C28 P6A P10A 120.11(7) . . ?
P5A P1A P2A 98.58(3) . . ?
C25A P1A P2A 104.01(8) . . ?
C25A P1A P5A 104.56(8) . . ?
C25A P1A C21A 108.59(10) . . ?
C21A P1A P2A 120.23(7) . . ?
C21A P1A P5A 118.92(7) . . ?
P6A P7A Fe2A 85.75(5) . . ?
P6A P7A Fe2B 87.5(3) . . ?
P8A P7A Fe2A 62.29(8) . . ?
P8A P7A P6A 100.91(3) . . ?
P8A P7A Fe2B 68.2(5) . . ?
P1A P2A Fe1A 85.70(3) . . ?
P3A P2A Fe1A 62.56(5) . . ?
P3A P2A P1A 100.49(5) . . ?
P6A P10A Fe2A 86.04(5) . . ?
P6A P10A Fe2B 82.9(4) . . ?
P9A P10A Fe2A 62.31(8) . . ?
P9A P10A P6A 100.71(3) . . ?
P9A P10A Fe2B 68.3(4) . . ?
P2A P3A Fe1A 62.89(5) . . ?
P2A P3A P4A 104.81(8) . . ?
P4A P3A Fe1A 62.64(5) . . ?
P10A P9A Fe2A 62.88(5) . . ?
P10A P9A P8A 105.20(3) . . ?
P10A P9A Fe2B 61.5(3) . . ?
P8A P9A Fe2A 62.59(4) . . ?
P8A P9A Fe2B 62.1(3) . . ?
P7A P8A Fe2A 63.00(6) . . ?
P7A P8A P9A 104.73(3) . . ?
P7A P8A Fe2B 58.1(5) . . ?
P9A P8A Fe2A 62.17(7) . . ?
P9A P8A Fe2B 67.6(5) . . ?
P1A P5A Fe1A 86.03(3) . . ?
P4A P5A Fe1A 62.79(3) . . ?
P4A P5A P1A 100.15(4) . . ?
P3A P4A Fe1A 62.49(5) . . ?
P5A P4A Fe1A 62.59(3) . . ?
P5A P4A P3A 105.09(5) . . ?
C3 C2 Fe1A 69.49(11) . . ?
C3 C2 C7 125.13(18) . . ?
C3 C2 Fe1B 76.5(2) . . ?
C1 C2 Fe1A 70.33(11) . . ?
C1 C2 C3 108.49(17) . . ?
C1 C2 C7 126.22(18) . . ?
C1 C2 Fe1B 59.5(2) . . ?
C7 C2 Fe1A 129.60(16) . . ?
C7 C2 Fe1B 133.0(3) . . ?
C2 C3 Fe1A 70.84(11) . . ?
C2 C3 C4 108.09(17) . . ?
C2 C3 C8 125.06(18) . . ?
C2 C3 Fe1B 64.8(2) . . ?
C4 C3 Fe1A 69.09(11) . . ?
C4 C3 C8 126.79(18) . . ?
C4 C3 Fe1B 65.4(2) . . ?
C8 C3 Fe1A 127.91(16) . . ?
C8 C3 Fe1B 137.9(3) . . ?
C13 C14 Fe2A 69.91(14) . . ?
C13 C14 C15 107.95(18) . . ?
C13 C14 C19 126.3(2) . . ?
C13 C14 Fe2B 76.3(7) . . ?
C15 C14 Fe2A 70.46(14) . . ?
C15 C14 C19 125.7(2) . . ?
C15 C14 Fe2B 65.7(4) . . ?
C19 C14 Fe2A 126.68(17) . . ?
C19 C14 Fe2B 124.9(5) . . ?
C15 C11 Fe2A 69.48(14) . . ?
C15 C11 C16 126.0(2) . . ?
C15 C11 Fe2B 62.3(7) . . ?
C12 C11 Fe2A 70.30(15) . . ?
C12 C11 C15 108.70(18) . . ?
C12 C11 C16 125.2(2) . . ?
C12 C11 Fe2B 75.9(6) . . ?
C16 C11 Fe2A 128.94(17) . . ?
C16 C11 Fe2B 130.2(4) . . ?
P6A C27 H27A 109.1 . . ?
P6A C27 H27B 109.1 . . ?
P6A C27 H27C 108.1 . . ?
P6A C27 H27D 108.1 . . ?
H27A C27 H27B 107.8 . . ?
H27C C27 H27D 107.3 . . ?
C26A C27 P6A 112.48(15) . . ?
C26A C27 H27A 109.1 . . ?
C26A C27 H27B 109.1 . . ?
C26B C27 P6A 116.9(9) . . ?
C26B C27 H27C 108.1 . . ?
C26B C27 H27D 108.1 . . ?
C14 C13 Fe2A 70.12(15) . . ?
C14 C13 C18 125.7(2) . . ?
C14 C13 Fe2B 62.6(6) . . ?
C12 C13 Fe2A 71.45(13) . . ?
C12 C13 C14 108.34(19) . . ?
C12 C13 C18 125.8(2) . . ?
C12 C13 Fe2B 73.6(4) . . ?
C18 C13 Fe2A 127.1(2) . . ?
C18 C13 Fe2B 132.3(4) . . ?
C2 C1 Fe1A 70.35(12) . . ?
C2 C1 C5 107.62(17) . . ?
C2 C1 C6 126.8(2) . . ?
C2 C1 Fe1B 78.2(3) . . ?
C5 C1 Fe1A 69.04(12) . . ?
C5 C1 C6 125.4(2) . . ?
C5 C1 Fe1B 67.1(3) . . ?
C6 C1 Fe1A 129.70(17) . . ?
C6 C1 Fe1B 123.8(3) . . ?
C14 C15 Fe2A 69.18(12) . . ?
C14 C15 C20 126.4(2) . . ?
C14 C15 Fe2B 69.5(4) . . ?
C11 C15 Fe2A 70.77(13) . . ?
C11 C15 C14 106.81(18) . . ?
C11 C15 C20 126.6(2) . . ?
C11 C15 Fe2B 74.9(6) . . ?
C20 C15 Fe2A 128.76(18) . . ?
C20 C15 Fe2B 124.5(6) . . ?
C3 C4 Fe1A 70.60(11) . . ?
C3 C4 C9 125.9(2) . . ?
C3 C4 Fe1B 75.7(3) . . ?
C5 C4 Fe1A 70.43(12) . . ?
C5 C4 C3 107.48(17) . . ?
C5 C4 C9 126.5(2) . . ?
C5 C4 Fe1B 59.4(2) . . ?
C9 C4 Fe1A 127.07(16) . . ?
C9 C4 Fe1B 132.5(3) . . ?
P1A C25A H25A 108.7 . . ?
P1A C25A H25B 108.7 . . ?
H25A C25A H25B 107.6 . . ?
C26A C25A P1A 114.21(16) . . ?
C26A C25A H25A 108.7 . . ?
C26A C25A H25B 108.7 . . ?
C11 C12 Fe2A 70.63(15) . . ?
C11 C12 C13 108.19(19) . . ?
C11 C12 C17 127.4(2) . . ?
C11 C12 Fe2B 65.1(4) . . ?
C13 C12 Fe2A 68.96(13) . . ?
C13 C12 C17 124.3(2) . . ?
C13 C12 Fe2B 67.7(4) . . ?
C17 C12 Fe2A 128.6(2) . . ?
C17 C12 Fe2B 135.6(6) . . ?
C1 C5 Fe1A 70.88(12) . . ?
C1 C5 C10 125.8(2) . . ?
C1 C5 Fe1B 66.4(3) . . ?
C4 C5 Fe1A 69.44(12) . . ?
C4 C5 C1 108.32(18) . . ?
C4 C5 C10 125.8(2) . . ?
C4 C5 Fe1B 78.4(3) . . ?
C10 C5 Fe1A 128.22(16) . . ?
C10 C5 Fe1B 123.6(3) . . ?
C30 C28 P6A 108.16(16) . . ?
C29 C28 P6A 108.17(16) . . ?
C29 C28 C30 110.9(2) . . ?
C29 C28 C31 111.3(2) . . ?
C31 C28 P6A 109.68(16) . . ?
C31 C28 C30 108.6(2) . . ?
C3 C8 H8A 109.5 . . ?
C3 C8 H8B 109.5 . . ?
C3 C8 H8C 109.5 . . ?
H8A C8 H8B 109.5 . . ?
H8A C8 H8C 109.5 . . ?
H8B C8 H8C 109.5 . . ?
C2 C7 H7A 109.5 . . ?
C2 C7 H7B 109.5 . . ?
C2 C7 H7C 109.5 . . ?
H7A C7 H7B 109.5 . . ?
H7A C7 H7C 109.5 . . ?
H7B C7 H7C 109.5 . . ?
C27 C26A H26A 109.0 . . ?
C27 C26A H26B 109.0 . . ?
C25A C26A C27 112.8(2) . . ?
C25A C26A H26A 109.0 . . ?
C25A C26A H26B 109.0 . . ?
H26A C26A H26B 107.8 . . ?
C11 C16 H16A 109.5 . . ?
C11 C16 H16B 109.5 . . ?
C11 C16 H16C 109.5 . . ?
H16A C16 H16B 109.5 . . ?
H16A C16 H16C 109.5 . . ?
H16B C16 H16C 109.5 . . ?
C1 C6 H6A 109.5 . . ?
C1 C6 H6B 109.5 . . ?
C1 C6 H6C 109.5 . . ?
H6A C6 H6B 109.5 . . ?
H6A C6 H6C 109.5 . . ?
H6B C6 H6C 109.5 . . ?
C5 C10 H10A 109.5 . . ?
C5 C10 H10B 109.5 . . ?
C5 C10 H10C 109.5 . . ?
H10A C10 H10B 109.5 . . ?
H10A C10 H10C 109.5 . . ?
H10B C10 H10C 109.5 . . ?
C22A C21A P1A 110.25(16) . . ?
C22A C21A C24A 108.2(2) . . ?
C23A C21A P1A 109.26(15) . . ?
C23A C21A C22A 112.2(2) . . ?
C23A C21A C24A 109.5(2) . . ?
C24A C21A P1A 107.32(16) . . ?
C4 C9 H9A 109.5 . . ?
C4 C9 H9B 109.5 . . ?
C4 C9 H9C 109.5 . . ?
H9A C9 H9B 109.5 . . ?
H9A C9 H9C 109.5 . . ?
H9B C9 H9C 109.5 . . ?
C14 C19 H19A 109.5 . . ?
C14 C19 H19B 109.5 . . ?
C14 C19 H19C 109.5 . . ?
H19A C19 H19B 109.5 . . ?
H19A C19 H19C 109.5 . . ?
H19B C19 H19C 109.5 . . ?
C15 C20 H20A 109.5 . . ?
C15 C20 H20B 109.5 . . ?
C15 C20 H20C 109.5 . . ?
H20A C20 H20B 109.5 . . ?
H20A C20 H20C 109.5 . . ?
H20B C20 H20C 109.5 . . ?
C28 C30 H30A 109.5 . . ?
C28 C30 H30B 109.5 . . ?
C28 C30 H30C 109.5 . . ?
H30A C30 H30B 109.5 . . ?
H30A C30 H30C 109.5 . . ?
H30B C30 H30C 109.5 . . ?
C21A C22A H22A 109.5 . . ?
C21A C22A H22B 109.5 . . ?
C21A C22A H22C 109.5 . . ?
H22A C22A H22B 109.5 . . ?
H22A C22A H22C 109.5 . . ?
H22B C22A H22C 109.5 . . ?
C21A C23A H23A 109.5 . . ?
C21A C23A H23B 109.5 . . ?
C21A C23A H23C 109.5 . . ?
H23A C23A H23B 109.5 . . ?
H23A C23A H23C 109.5 . . ?
H23B C23A H23C 109.5 . . ?
C21A C24A H24A 109.5 . . ?
C21A C24A H24B 109.5 . . ?
C21A C24A H24C 109.5 . . ?
H24A C24A H24B 109.5 . . ?
H24A C24A H24C 109.5 . . ?
H24B C24A H24C 109.5 . . ?
C12 C17 H17A 109.5 . . ?
C12 C17 H17B 109.5 . . ?
C12 C17 H17C 109.5 . . ?
H17A C17 H17B 109.5 . . ?
H17A C17 H17C 109.5 . . ?
H17B C17 H17C 109.5 . . ?
C28 C29 H29A 109.5 . . ?
C28 C29 H29B 109.5 . . ?
C28 C29 H29C 109.5 . . ?
H29A C29 H29B 109.5 . . ?
H29A C29 H29C 109.5 . . ?
H29B C29 H29C 109.5 . . ?
C13 C18 H18A 109.5 . . ?
C13 C18 H18B 109.5 . . ?
C13 C18 H18C 109.5 . . ?
H18A C18 H18B 109.5 . . ?
H18A C18 H18C 109.5 . . ?
H18B C18 H18C 109.5 . . ?
C28 C31 H31A 109.5 . . ?
C28 C31 H31B 109.5 . . ?
C28 C31 H31C 109.5 . . ?
H31A C31 H31B 109.5 . . ?
H31A C31 H31C 109.5 . . ?
H31B C31 H31C 109.5 . . ?
P2B P1B P5B 84.6(4) . . ?
C21B P1B P2B 111.9(9) . . ?
C21B P1B P5B 113.9(10) . . ?
P1B P2B P3B 119.5(4) . . ?
P1B P2B Fe1B 98.3(3) . . ?
P3B P2B Fe1B 66.6(4) . . ?
C25B P2B P1B 114.4(9) . . ?
C25B P2B P3B 114.9(9) . . ?
C25B P2B Fe1B 136.2(9) . . ?
C24B C21B P1B 102(2) . . ?
C24B C21B C22B 115(2) . . ?
C22B C21B P1B 105.1(19) . . ?
C23B C21B P1B 114(2) . . ?
C23B C21B C24B 108(3) . . ?
C23B C21B C22B 113(3) . . ?
C21B C24B H24D 109.5 . . ?
C21B C24B H24E 109.5 . . ?
C21B C24B H24F 109.5 . . ?
H24D C24B H24E 109.5 . . ?
H24D C24B H24F 109.5 . . ?
H24E C24B H24F 109.5 . . ?
C21B C22B H22D 109.5 . . ?
C21B C22B H22E 109.5 . . ?
C21B C22B H22F 109.5 . . ?
H22D C22B H22E 109.5 . . ?
H22D C22B H22F 109.5 . . ?
H22E C22B H22F 109.5 . . ?
C21B C23B H23D 109.5 . . ?
C21B C23B H23E 109.5 . . ?
C21B C23B H23F 109.5 . . ?
H23D C23B H23E 109.5 . . ?
H23D C23B H23F 109.5 . . ?
H23E C23B H23F 109.5 . . ?
P1B P5B Fe1B 91.4(4) . . ?
P4B P5B P1B 111.3(7) . . ?
P4B P5B Fe1B 63.0(6) . . ?
P5B P4B P3B 104.4(7) . . ?
P5B P4B Fe1B 62.2(6) . . ?
P3B P4B Fe1B 63.5(6) . . ?
P2B P3B P4B 95.1(6) . . ?
P2B P3B Fe1B 57.6(3) . . ?
P4B P3B Fe1B 61.4(6) . . ?
C2 Fe1B C3 38.7(2) . . ?
C2 Fe1B C4 67.9(3) . . ?
C2 Fe1B P2B 105.3(4) . . ?
C2 Fe1B P5B 116.4(4) . . ?
C2 Fe1B P4B 161.6(6) . . ?
C2 Fe1B P3B 142.8(4) . . ?
C3 Fe1B P5B 93.3(3) . . ?
C3 Fe1B P4B 122.9(6) . . ?
C3 Fe1B P3B 168.8(5) . . ?
C1 Fe1B C2 42.3(2) . . ?
C1 Fe1B C3 69.0(4) . . ?
C1 Fe1B C4 72.7(4) . . ?
C1 Fe1B C5 46.5(3) . . ?
C1 Fe1B P2B 103.5(4) . . ?
C1 Fe1B P5B 158.7(5) . . ?
C1 Fe1B P4B 144.9(5) . . ?
C1 Fe1B P3B 106.2(4) . . ?
C4 Fe1B C3 38.84(19) . . ?
C4 Fe1B P2B 173.0(5) . . ?
C4 Fe1B P5B 101.2(4) . . ?
C4 Fe1B P4B 96.7(6) . . ?
C4 Fe1B P3B 130.6(4) . . ?
C5 Fe1B C2 72.4(4) . . ?
C5 Fe1B C3 68.8(4) . . ?
C5 Fe1B C4 42.2(2) . . ?
C5 Fe1B P2B 138.7(4) . . ?
C5 Fe1B P5B 139.0(5) . . ?
C5 Fe1B P4B 103.5(6) . . ?
C5 Fe1B P3B 100.5(4) . . ?
P2B Fe1B C3 134.6(4) . . ?
P2B Fe1B P5B 80.2(4) . . ?
P2B Fe1B P4B 89.6(7) . . ?
P2B Fe1B P3B 55.7(3) . . ?
P5B Fe1B P4B 54.8(5) . . ?
P5B Fe1B P3B 93.2(5) . . ?
P4B Fe1B P3B 55.1(6) . . ?
P7A Fe2B P10A 87.6(4) . . ?
P7A Fe2B P9A 89.0(4) . . ?
P7A Fe2B P8A 53.7(2) . . ?
P10A Fe2B P9A 50.2(4) . . ?
P10A Fe2B P8A 87.8(5) . . ?
P8A Fe2B P9A 50.3(3) . . ?
C14 Fe2B P7A 104.4(8) . . ?
C14 Fe2B P10A 164.7(6) . . ?
C14 Fe2B P9A 137.6(8) . . ?
C14 Fe2B P8A 106.8(5) . . ?
C14 Fe2B C11 71.3(4) . . ?
C14 Fe2B C13 41.1(3) . . ?
C14 Fe2B C12 68.1(4) . . ?
C11 Fe2B P7A 151.2(11) . . ?
C11 Fe2B P10A 93.6(5) . . ?
C11 Fe2B P9A 113.7(9) . . ?
C11 Fe2B P8A 155.1(11) . . ?
C11 Fe2B C13 67.4(4) . . ?
C11 Fe2B C12 39.0(3) . . ?
C13 Fe2B P7A 128.5(6) . . ?
C13 Fe2B P10A 135.6(10) . . ?
C13 Fe2B P9A 99.5(8) . . ?
C13 Fe2B P8A 94.5(5) . . ?
C13 Fe2B C12 38.7(3) . . ?
C15 Fe2B P7A 114.0(11) . . ?
C15 Fe2B P10A 121.8(5) . . ?
C15 Fe2B P9A 156.3(9) . . ?
C15 Fe2B P8A 149.1(8) . . ?
C15 Fe2B C14 44.7(4) . . ?
C15 Fe2B C11 42.8(3) . . ?
C15 Fe2B C13 71.2(4) . . ?
C15 Fe2B C12 69.3(4) . . ?
C12 Fe2B P7A 166.5(6) . . ?
C12 Fe2B P10A 101.9(7) . . ?
C12 Fe2B P9A 89.7(8) . . ?
C12 Fe2B P8A 116.4(8) . . ?
C27 C26B H26C 110.7 . . ?
C27 C26B H26D 110.7 . . ?
C27 C26B C25B 105.2(16) . . ?
H26C C26B H26D 108.8 . . ?
C25B C26B H26C 110.7 . . ?
C25B C26B H26D 110.7 . . ?
P2B C25B H25C 111.1 . . ?
P2B C25B H25D 111.1 . . ?
C26B C25B P2B 103.2(15) . . ?
C26B C25B H25C 111.1 . . ?
C26B C25B H25D 111.1 . . ?
H25C C25B H25D 109.1 . . ?

loop_
_geom_bond_atom_site_label_1
_geom_bond_atom_site_label_2
_geom_bond_distance
_geom_bond_site_symmetry_2
_geom_bond_publ_flag
Fe1A P2A 2.3406(11) . ?
Fe1A P3A 2.3337(19) . ?
Fe1A P5A 2.3327(10) . ?
Fe1A P4A 2.3368(11) . ?
Fe1A C2 2.109(2) . ?
Fe1A C3 2.091(2) . ?
Fe1A C1 2.109(2) . ?
Fe1A C4 2.071(2) . ?
Fe1A C5 2.084(2) . ?
Fe2A P7A 2.3381(16) . ?
Fe2A P10A 2.326(2) . ?
Fe2A P9A 2.314(3) . ?
Fe2A P8A 2.323(2) . ?
Fe2A C14 2.079(3) . ?
Fe2A C11 2.114(3) . ?
Fe2A C13 2.077(3) . ?
Fe2A C15 2.097(4) . ?
Fe2A C12 2.110(3) . ?
P6A P7A 2.1503(7) . ?
P6A P10A 2.1508(7) . ?
P6A C27 1.848(2) . ?
P6A C28 1.870(2) . ?
P1A P2A 2.1514(9) . ?
P1A P5A 2.1454(7) . ?
P1A C25A 1.847(2) . ?
P1A C21A 1.876(2) . ?
P7A P8A 2.1419(8) . ?
P7A Fe2B 2.256(15) . ?
P2A P3A 2.1422(15) . ?
P10A P9A 2.1361(8) . ?
P10A Fe2B 2.441(15) . ?
P3A P4A 2.1518(18) . ?
P9A P8A 2.1499(9) . ?
P9A Fe2B 2.58(2) . ?
P8A Fe2B 2.468(13) . ?
P5A P4A 2.1422(11) . ?
C2 C3 1.425(3) . ?
C2 C1 1.419(3) . ?
C2 C7 1.500(3) . ?
C2 Fe1B 2.063(10) . ?
C3 C4 1.434(3) . ?
C3 C8 1.496(3) . ?
C3 Fe1B 2.216(10) . ?
C14 C13 1.420(3) . ?
C14 C15 1.441(3) . ?
C14 C19 1.504(3) . ?
C14 Fe2B 1.917(15) . ?
C11 C15 1.431(3) . ?
C11 C12 1.412(3) . ?
C11 C16 1.503(3) . ?
C11 Fe2B 2.034(11) . ?
C27 H27A 0.9900 . ?
C27 H27B 0.9900 . ?
C27 H27C 0.9900 . ?
C27 H27D 0.9900 . ?
C27 C26A 1.550(3) . ?
C27 C26B 1.50(2) . ?
C13 C12 1.418(3) . ?
C13 C18 1.512(3) . ?
C13 Fe2B 2.098(13) . ?
C1 C5 1.437(3) . ?
C1 C6 1.499(3) . ?
C1 Fe1B 1.816(9) . ?
C15 C20 1.488(3) . ?
C15 Fe2B 1.866(17) . ?
C4 C5 1.425(3) . ?
C4 C9 1.503(3) . ?
C4 Fe1B 2.080(10) . ?
C25A H25A 0.9900 . ?
C25A H25B 0.9900 . ?
C25A C26A 1.527(3) . ?
C12 C17 1.508(3) . ?
C12 Fe2B 2.175(16) . ?
C5 C10 1.500(3) . ?
C5 Fe1B 1.827(9) . ?
C28 C30 1.530(3) . ?
C28 C29 1.519(3) . ?
C28 C31 1.530(3) . ?
C8 H8A 0.9800 . ?
C8 H8B 0.9800 . ?
C8 H8C 0.9800 . ?
C7 H7A 0.9800 . ?
C7 H7B 0.9800 . ?
C7 H7C 0.9800 . ?
C26A H26A 0.9900 . ?
C26A H26B 0.9900 . ?
C16 H16A 0.9800 . ?
C16 H16B 0.9800 . ?
C16 H16C 0.9800 . ?
C6 H6A 0.9800 . ?
C6 H6B 0.9800 . ?
C6 H6C 0.9800 . ?
C10 H10A 0.9800 . ?
C10 H10B 0.9800 . ?
C10 H10C 0.9800 . ?
C21A C22A 1.521(3) . ?
C21A C23A 1.515(3) . ?
C21A C24A 1.547(3) . ?
C9 H9A 0.9800 . ?
C9 H9B 0.9800 . ?
C9 H9C 0.9800 . ?
C19 H19A 0.9800 . ?
C19 H19B 0.9800 . ?
C19 H19C 0.9800 . ?
C20 H20A 0.9800 . ?
C20 H20B 0.9800 . ?
C20 H20C 0.9800 . ?
C30 H30A 0.9800 . ?
C30 H30B 0.9800 . ?
C30 H30C 0.9800 . ?
C22A H22A 0.9800 . ?
C22A H22B 0.9800 . ?
C22A H22C 0.9800 . ?
C23A H23A 0.9800 . ?
C23A H23B 0.9800 . ?
C23A H23C 0.9800 . ?
C24A H24A 0.9800 . ?
C24A H24B 0.9800 . ?
C24A H24C 0.9800 . ?
C17 H17A 0.9800 . ?
C17 H17B 0.9800 . ?
C17 H17C 0.9800 . ?
C29 H29A 0.9800 . ?
C29 H29B 0.9800 . ?
C29 H29C 0.9800 . ?
C18 H18A 0.9800 . ?
C18 H18B 0.9800 . ?
C18 H18C 0.9800 . ?
C31 H31A 0.9800 . ?
C31 H31B 0.9800 . ?
C31 H31C 0.9800 . ?
P1B P2B 2.098(9) . ?
P1B C21B 1.98(3) . ?
P1B P5B 2.213(12) . ?
P2B P3B 2.140(10) . ?
P2B Fe1B 2.188(11) . ?
P2B C25B 1.84(2) . ?
C21B C24B 1.49(4) . ?
C21B C22B 1.58(4) . ?
C21B C23B 1.36(5) . ?
C24B H24D 0.9800 . ?
C24B H24E 0.9800 . ?
C24B H24F 0.9800 . ?
C22B H22D 0.9800 . ?
C22B H22E 0.9800 . ?
C22B H22F 0.9800 . ?
C23B H23D 0.9800 . ?
C23B H23E 0.9800 . ?
C23B H23F 0.9800 . ?
P5B P4B 2.140(18) . ?
P5B Fe1B 2.318(12) . ?
P4B P3B 2.179(19) . ?
P4B Fe1B 2.33(2) . ?
P3B Fe1B 2.378(13) . ?
C26B H26C 0.9900 . ?
C26B H26D 0.9900 . ?
C26B C25B 1.64(3) . ?
C25B H25C 0.9900 . ?
C25B H25D 0.9900 . ?

loop_
_geom_torsion_atom_site_label_1
_geom_torsion_atom_site_label_2
_geom_torsion_atom_site_label_3
_geom_torsion_atom_site_label_4
_geom_torsion
_geom_torsion_site_symmetry_1
_geom_torsion_site_symmetry_2
_geom_torsion_site_symmetry_3
_geom_torsion_site_symmetry_4
_geom_torsion_publ_flag
Fe1A C2 C3 C4 -59.27(14) . . . . ?
Fe1A C2 C3 C8 123.4(2) . . . . ?
Fe1A C2 C1 C5 59.20(15) . . . . ?
Fe1A C2 C1 C6 -125.4(2) . . . . ?
Fe1A C3 C4 C5 -61.11(14) . . . . ?
Fe1A C3 C4 C9 122.3(2) . . . . ?
Fe1A C1 C5 C4 59.58(15) . . . . ?
Fe1A C1 C5 C10 -123.9(2) . . . . ?
Fe1A C4 C5 C1 -60.48(15) . . . . ?
Fe1A C4 C5 C10 123.0(2) . . . . ?
Fe2A C14 C13 C12 61.56(16) . . . . ?
Fe2A C14 C13 C18 -122.0(3) . . . . ?
Fe2A C14 C15 C11 -61.12(16) . . . . ?
Fe2A C14 C15 C20 123.5(2) . . . . ?
Fe2A C11 C15 C14 60.09(15) . . . . ?
Fe2A C11 C15 C20 -124.5(2) . . . . ?
Fe2A C11 C12 C13 -58.92(17) . . . . ?
Fe2A C11 C12 C17 124.3(3) . . . . ?
Fe2A C13 C12 C11 59.97(18) . . . . ?
Fe2A C13 C12 C17 -123.1(3) . . . . ?
P6A C27 C26A C25A 171.49(18) . . . . ?
P6A C27 C26B C25B 179.0(12) . . . . ?
P1A C25A C26A C27 -167.96(18) . . . . ?
P7A P6A C27 C26A 139.57(16) . . . . ?
P7A P6A C27 C26B 175.9(11) . . . . ?
P7A P6A C28 C30 -70.90(18) . . . . ?
P7A P6A C28 C29 49.29(19) . . . . ?
P7A P6A C28 C31 170.86(16) . . . . ?
P2A P1A C25A C26A 165.88(17) . . . . ?
P2A P1A C21A C22A -164.93(16) . . . . ?
P2A P1A C21A C23A 71.33(18) . . . . ?
P2A P1A C21A C24A -47.27(19) . . . . ?
P10A P6A C27 C26A 36.25(18) . . . . ?
P10A P6A C27 C26B 72.6(11) . . . . ?
P10A P6A C28 C30 50.31(18) . . . . ?
P10A P6A C28 C29 170.50(15) . . . . ?
P10A P6A C28 C31 -67.9(2) . . . . ?
P5A P1A C25A C26A 63.0(2) . . . . ?
P5A P1A C21A C22A -43.6(2) . . . . ?
P5A P1A C21A C23A -167.38(15) . . . . ?
P5A P1A C21A C24A 74.02(18) . . . . ?
C2 C3 C4 Fe1A 60.37(14) . . . . ?
C2 C3 C4 C5 -0.7(2) . . . . ?
C2 C3 C4 C9 -177.4(2) . . . . ?
C2 C3 C4 Fe1B 50.1(3) . . . . ?
C2 C1 C5 Fe1A -60.03(15) . . . . ?
C2 C1 C5 C4 -0.4(2) . . . . ?
C2 C1 C5 C10 176.1(2) . . . . ?
C2 C1 C5 Fe1B -68.4(3) . . . . ?
C2 C1 Fe1B C3 34.90(14) . . . . ?
C2 C1 Fe1B C4 75.92(19) . . . . ?
C2 C1 Fe1B C5 115.1(2) . . . . ?
C2 C1 Fe1B P2B -98.0(3) . . . . ?
C2 C1 Fe1B P5B -0.4(14) . . . . ?
C2 C1 Fe1B P4B 152.7(12) . . . . ?
C2 C1 Fe1B P3B -155.8(4) . . . . ?
C3 C2 C1 Fe1A -59.22(14) . . . . ?
C3 C2 C1 C5 0.0(2) . . . . ?
C3 C2 C1 C6 175.3(2) . . . . ?
C3 C2 C1 Fe1B -61.1(3) . . . . ?
C3 C4 C5 Fe1A 61.22(14) . . . . ?
C3 C4 C5 C1 0.7(2) . . . . ?
C3 C4 C5 C10 -175.8(2) . . . . ?
C3 C4 C5 Fe1B 60.9(3) . . . . ?
C14 C13 C12 Fe2A -60.72(18) . . . . ?
C14 C13 C12 C11 -0.8(3) . . . . ?
C14 C13 C12 C17 176.1(2) . . . . ?
C14 C13 C12 Fe2B -52.9(6) . . . . ?
C14 C15 Fe2B P7A 86.4(5) . . . . ?
C14 C15 Fe2B P10A -170.7(12) . . . . ?
C14 C15 Fe2B P9A -108.1(17) . . . . ?
C14 C15 Fe2B P8A 27.7(16) . . . . ?
C14 C15 Fe2B C11 -114.9(4) . . . . ?
C14 C15 Fe2B C13 -38.15(19) . . . . ?
C14 C15 Fe2B C12 -79.4(3) . . . . ?
C11 C15 Fe2B P7A -158.7(6) . . . . ?
C11 C15 Fe2B P10A -55.8(9) . . . . ?
C11 C15 Fe2B P9A 6.8(15) . . . . ?
C11 C15 Fe2B P8A 142.6(19) . . . . ?
C11 C15 Fe2B C14 114.9(4) . . . . ?
C11 C15 Fe2B C13 76.7(4) . . . . ?
C11 C15 Fe2B C12 35.5(2) . . . . ?
C27 P6A C28 C30 170.09(17) . . . . ?
C27 P6A C28 C29 -69.72(19) . . . . ?
C27 P6A C28 C31 51.8(2) . . . . ?
C27 C26B C25B P2B 173.9(14) . . . . ?
C13 C14 C15 Fe2A 60.13(16) . . . . ?
C13 C14 C15 C11 -1.0(2) . . . . ?
C13 C14 C15 C20 -176.4(2) . . . . ?
C13 C14 C15 Fe2B 65.2(7) . . . . ?
C1 C2 C3 Fe1A 59.74(15) . . . . ?
C1 C2 C3 C4 0.5(2) . . . . ?
C1 C2 C3 C8 -176.8(2) . . . . ?
C1 C2 C3 Fe1B 50.9(3) . . . . ?
C1 C5 Fe1B C2 39.77(15) . . . . ?
C1 C5 Fe1B C3 80.7(2) . . . . ?
C1 C5 Fe1B C4 116.1(2) . . . . ?
C1 C5 Fe1B P2B -53.6(7) . . . . ?
C1 C5 Fe1B P5B 150.0(9) . . . . ?
C1 C5 Fe1B P4B -158.8(6) . . . . ?
C1 C5 Fe1B P3B -102.5(3) . . . . ?
C15 C14 C13 Fe2A -60.48(16) . . . . ?
C15 C14 C13 C12 1.1(3) . . . . ?
C15 C14 C13 C18 177.5(2) . . . . ?
C15 C14 C13 Fe2B -58.4(4) . . . . ?
C15 C11 C12 Fe2A 59.05(17) . . . . ?
C15 C11 C12 C13 0.1(3) . . . . ?
C15 C11 C12 C17 -176.6(2) . . . . ?
C15 C11 C12 Fe2B 53.8(5) . . . . ?
C4 C5 Fe1B C2 -76.30(18) . . . . ?
C4 C5 Fe1B C3 -35.33(13) . . . . ?
C4 C5 Fe1B C1 -116.1(2) . . . . ?
C4 C5 Fe1B P2B -169.6(8) . . . . ?
C4 C5 Fe1B P5B 34.0(8) . . . . ?
C4 C5 Fe1B P4B 85.1(5) . . . . ?
C4 C5 Fe1B P3B 141.5(4) . . . . ?
C25A P1A C21A C22A 75.61(19) . . . . ?
C25A P1A C21A C23A -48.12(19) . . . . ?
C25A P1A C21A C24A -166.72(17) . . . . ?
C12 C11 C15 Fe2A -59.56(16) . . . . ?
C12 C11 C15 C14 0.5(2) . . . . ?
C12 C11 C15 C20 175.9(2) . . . . ?
C12 C11 C15 Fe2B -62.1(5) . . . . ?
C5 C1 Fe1B C2 -115.1(2) . . . . ?
C5 C1 Fe1B C3 -80.2(2) . . . . ?
C5 C1 Fe1B C4 -39.17(15) . . . . ?
C5 C1 Fe1B P2B 146.9(4) . . . . ?
C5 C1 Fe1B P5B -115.5(15) . . . . ?
C5 C1 Fe1B P4B 37.6(11) . . . . ?
C5 C1 Fe1B P3B 89.1(4) . . . . ?
C28 P6A C27 C26A -92.61(19) . . . . ?
C28 P6A C27 C26B -56.3(11) . . . . ?
C8 C3 C4 Fe1A -122.4(2) . . . . ?
C8 C3 C4 C5 176.5(2) . . . . ?
C8 C3 C4 C9 -0.1(3) . . . . ?
C8 C3 C4 Fe1B -132.6(3) . . . . ?
C7 C2 C3 Fe1A -124.7(2) . . . . ?
C7 C2 C3 C4 176.1(2) . . . . ?
C7 C2 C3 C8 -1.3(3) . . . . ?
C7 C2 C3 Fe1B -133.5(3) . . . . ?
C7 C2 C1 Fe1A 125.3(2) . . . . ?
C7 C2 C1 C5 -175.5(2) . . . . ?
C7 C2 C1 C6 -0.2(4) . . . . ?
C7 C2 C1 Fe1B 123.3(3) . . . . ?
C16 C11 C15 Fe2A 123.9(2) . . . . ?
C16 C11 C15 C14 -176.0(2) . . . . ?
C16 C11 C15 C20 -0.7(4) . . . . ?
C16 C11 C15 Fe2B 121.4(5) . . . . ?
C16 C11 C12 Fe2A -124.4(2) . . . . ?
C16 C11 C12 C13 176.7(2) . . . . ?
C16 C11 C12 C17 -0.1(4) . . . . ?
C16 C11 C12 Fe2B -129.6(6) . . . . ?
C6 C1 C5 Fe1A 124.5(2) . . . . ?
C6 C1 C5 C4 -175.9(2) . . . . ?
C6 C1 C5 C10 0.7(4) . . . . ?
C6 C1 C5 Fe1B 116.1(4) . . . . ?
C6 C1 Fe1B C2 126.6(3) . . . . ?
C6 C1 Fe1B C3 161.5(2) . . . . ?
C6 C1 Fe1B C4 -157.5(2) . . . . ?
C6 C1 Fe1B C5 -118.3(3) . . . . ?
C6 C1 Fe1B P2B 28.6(5) . . . . ?
C6 C1 Fe1B P5B 126.2(14) . . . . ?
C6 C1 Fe1B P4B -80.7(12) . . . . ?
C6 C1 Fe1B P3B -29.2(5) . . . . ?
C10 C5 Fe1B C2 158.1(2) . . . . ?
C10 C5 Fe1B C3 -160.9(2) . . . . ?
C10 C5 Fe1B C1 118.4(3) . . . . ?
C10 C5 Fe1B C4 -125.6(3) . . . . ?
C10 C5 Fe1B P2B 64.8(9) . . . . ?
C10 C5 Fe1B P5B -91.6(8) . . . . ?
C10 C5 Fe1B P4B -40.5(6) . . . . ?
C10 C5 Fe1B P3B 15.9(5) . . . . ?
C21A P1A C25A C26A -65.0(2) . . . . ?
C9 C4 C5 Fe1A -122.2(2) . . . . ?
C9 C4 C5 C1 177.3(2) . . . . ?
C9 C4 C5 C10 0.8(4) . . . . ?
C9 C4 C5 Fe1B -122.6(4) . . . . ?
C19 C14 C13 Fe2A 121.4(2) . . . . ?
C19 C14 C13 C12 -177.1(2) . . . . ?
C19 C14 C13 C18 -0.7(4) . . . . ?
C19 C14 C13 Fe2B 123.4(4) . . . . ?
C19 C14 C15 Fe2A -121.7(2) . . . . ?
C19 C14 C15 C11 177.2(2) . . . . ?
C19 C14 C15 C20 1.8(4) . . . . ?
C19 C14 C15 Fe2B -116.6(7) . . . . ?
C20 C15 Fe2B P7A -34.3(7) . . . . ?
C20 C15 Fe2B P10A 68.5(12) . . . . ?
C20 C15 Fe2B P9A 131.1(16) . . . . ?
C20 C15 Fe2B P8A -93.1(17) . . . . ?
C20 C15 Fe2B C14 -120.8(3) . . . . ?
C20 C15 Fe2B C11 124.3(4) . . . . ?
C20 C15 Fe2B C13 -158.9(2) . . . . ?
C20 C15 Fe2B C12 159.9(3) . . . . ?
C18 C13 C12 Fe2A 122.9(3) . . . . ?
C18 C13 C12 C11 -177.2(2) . . . . ?
C18 C13 C12 C17 -0.3(4) . . . . ?
C18 C13 C12 Fe2B 130.7(6) . . . . ?
P1B P2B C25B C26B -31.0(18) . . . . ?
P3B P2B C25B C26B -174.8(13) . . . . ?
Fe1B C2 C3 C4 -50.5(3) . . . . ?
Fe1B C2 C3 C8 132.2(3) . . . . ?
Fe1B C2 C1 C5 61.1(3) . . . . ?
Fe1B C2 C1 C6 -123.5(4) . . . . ?
Fe1B C3 C4 C5 -50.9(3) . . . . ?
Fe1B C3 C4 C9 132.5(3) . . . . ?
Fe1B C1 C5 C4 68.0(3) . . . . ?
Fe1B C1 C5 C10 -115.5(4) . . . . ?
Fe1B C4 C5 C1 -60.1(3) . . . . ?
Fe1B C4 C5 C10 123.3(4) . . . . ?
Fe1B P2B C25B C26B 103.7(17) . . . . ?
Fe2B C14 C13 C12 59.5(4) . . . . ?
Fe2B C14 C13 C18 -124.1(4) . . . . ?
Fe2B C14 C15 C11 -66.2(7) . . . . ?
Fe2B C14 C15 C20 118.4(7) . . . . ?
Fe2B C11 C15 C14 62.6(5) . . . . ?
Fe2B C11 C15 C20 -122.0(5) . . . . ?
Fe2B C11 C12 C13 -53.7(5) . . . . ?
Fe2B C11 C12 C17 129.6(6) . . . . ?
Fe2B C13 C12 C11 52.2(6) . . . . ?
Fe2B C13 C12 C17 -131.0(6) . . . . ?

loop_
_exptl_oxdiff_crystal_face_indexfrac_h
_exptl_oxdiff_crystal_face_indexfrac_k
_exptl_oxdiff_crystal_face_indexfrac_l
_exptl_oxdiff_crystal_face_x
_exptl_oxdiff_crystal_face_y
_exptl_oxdiff_crystal_face_z
11.1654 -13.7639 -16.8713 0.2933 -0.5370 0.7910
-1.8358 -16.7817 12.5992 0.4747 -0.8734 -0.1089
-11.3767 13.4914 17.4657 -0.2842 0.5203 -0.8053
0.6799 17.2011 -10.3337 -0.4775 0.8782 0.0281
0.6777 -1.4657 -33.6397 0.4476 0.4756 0.7573
-19.8850 3.6429 -6.0911 0.6381 0.6716 -0.3765
-0.8319 1.4972 33.6747 -0.4438 -0.4716 -0.7620
20.6430 -3.9545 1.9646 -0.6020 -0.6330 0.4867
-3.6731 15.1233 -16.2784 -0.1825 0.9799 0.0800
4.7183 10.0562 -28.3567 -0.1487 0.7883 0.5970
-2.9879 -15.0919 -16.9477 0.8271 -0.2937 0.4792
16.8305 11.1545 -10.6986 -0.8245 0.2900 0.4859
-1.0285 6.2469 31.7744 -0.5743 -0.2367 -0.7837
-21.0567 -2.7299 -1.0711 0.8318 0.3461 -0.4340
-4.6477 13.2280 23.1732 -0.5786 0.2740 -0.7682
14.0007 8.7827 15.6358 -0.9763 -0.1819 -0.1175
4.9728 15.0645 -18.3676 -0.4524 0.8297 0.3269
4.6656 17.2940 -7.8905 -0.6486 0.7581 0.0672

loop_
_smtbx_masks_void_nr
_smtbx_masks_void_average_x
_smtbx_masks_void_average_y
_smtbx_masks_void_average_z
_smtbx_masks_void_volume
_smtbx_masks_void_count_electrons
_smtbx_masks_void_content
1 0.000 -0.027 -0.995 1131.4 250.9 '3 hexane;2 dcm'
